data_9017418
loop_
_publ_author_name
'Belokoneva, E. L.'
'Al'-Ama A G'
'Dimitrova, O. V.'
'Kurazhkovskaya, V. S.'
'Stefanovich, S. Y.'

_publ_section_title
;
 Synthesis and crystal structure of new carbonate NaPb2(CO3)2(OH)
;
_journal_name_full 'Crystallography Reports'
_journal_page_first 217
_journal_page_last 222
_journal_volume 47
_journal_year 2002
_chemical_compound_source Synthetic
_chemical_formula_sum 'C2 H Na O7 Pb2'
_chemical_name_mineral Abellaite
_space_group_IT_number 159
_space_group_name_Hall 'P 3 -2c'
_space_group_name_H-M_alt 'P 3 1 c'
_symmetry_space_group_name_H-M 'P 3 1 c'
_cell_angle_alpha 90
_cell_angle_beta 90
_cell_angle_gamma 120
_cell_formula_units_Z 2
_cell_length_a 5.268
_cell_length_b 5.268
_cell_length_c 13.48
_cell_volume 323.975
_database_code_amcsd 0020513
_exptl_crystal_density_diffrn 5.888
_cod_data_source_file inputs/fixed/downloads/14/14835.cif
_cod_data_source_block 14835
_cod_original_formula_sum 'Na Pb2 C2 (O7 H)'
_cod_database_code 9017418

loop_
_space_group_symop_operation_xyz
x,y,z
x-y,-y,1/2+z
-y,x-y,z
y,x,1/2+z
-x+y,-x,z
-x,-x+y,1/2+z

loop_
_atom_site_label
_atom_site_fract_x
_atom_site_fract_y
_atom_site_fract_z
_atom_site_U_iso_or_equiv
_atom_site_type_symbol
_atom_site_attached_hydrogens
Na1 0.66667 0.33333 0.89270 0.02014 Na 0
Pb1 0.66667 0.33333 0.55700 0.01077 Pb 0
Pb2 0.66667 0.33333 0.22580 0.01140 Pb 0
C1 0.00000 0.00000 0.03500 0.00557 C 0
C2 0.00000 0.00000 0.27600 0.00405 C 0
O-H1 0.66667 0.33333 0.38800 0.01862 O 1
O2 0.15100 0.28800 0.53600 0.01520 O 0
O3 0.27600 0.14100 0.75500 0.01051 O 0

loop_
_cod_changelog_entry_id
_cod_changelog_entry_author
_cod_changelog_entry_date
_cod_changelog_entry_text
1
;cod-tools version 3.8.0
Id: cif_guess_AMCSD_atom_types 9574 2023-05-10 09:00:05Z saulius
;
2023-05-10T18:58:11+03:00
;Derived atom types and hydrogen counts
from atom names that follow the AMCSD naming convention
(Wat == water, O-H == hydroxyl).
;

loop_
_cod_related_entry_id
_cod_related_entry_database
_cod_related_entry_code
1 AMCSD 0020513
